data_1512833
loop_
_publ_author_name
'Cesar Morales-Verdejo'
'Ivan Martinez'
'Desmond Mac-Leod Carey'
'Ivonne Chavez'
'Juan Manuel Manriquez'
'Dimitri Matioszek'
'Nathalie Saffon'
'Annie Castel'
'Pierre Riviere'
'Elies Molins'

_publ_section_title
;
 Synthesis and structure of some heterobimetallic complexes having a
 polyalkyl-s-indacenyl spacer
;
_journal_name_full
;
Inorganica Chimica Acta
;
_journal_page_first 752
_journal_page_last 756
_journal_paper_doi 10.1016/j.ica.2012.09.040
_journal_volume 394
_journal_year 2013
_chemical_compound_source 'synthesis as described'
_chemical_formula_moiety 'C38 H50 Fe1 Ni1'
_chemical_formula_sum 'C38 H50 Fe Ni'
_chemical_formula_weight 621.34
_space_group_IT_number 14
_symmetry_cell_setting monoclinic
_symmetry_Int_Tables_number 14
_symmetry_space_group_name_Hall '-P 2yn'
_symmetry_space_group_name_H-M 'P 1 21/n 1'
_atom_sites_solution_hydrogens geom
_atom_sites_solution_primary direct
_atom_sites_solution_secondary difmap
_cell_angle_alpha 90
_cell_angle_beta 106.13(4)
_cell_angle_gamma 90
_cell_formula_units_Z 2
_cell_length_a 9.948(3)
_cell_length_b 14.792(5)
_cell_length_c 11.344(7)
_cell_measurement_reflns_used 25
_cell_measurement_temperature 293(2)
_cell_measurement_theta_max 8.7
_cell_measurement_theta_min 6.8
_cell_measurement_wavelength 0.71073
_cell_volume 1603.6(13)
_computing_cell_refinement 'CAD4 Express (Enraf Nonius, 1994)'
_computing_data_collection 'CAD4 Express (Enraf Nonius, 1994)'
_computing_data_reduction 'XCAD4 (Harms & Wocadlo, 1995)'
_computing_molecular_graphics 'Ortep-3 for Windows (Farrugia, 1997)'
_computing_publication_material 'WinGX publication routines (Farrugia, 1999)'
_computing_structure_refinement 'SHELXL-97 (Sheldrick, 1997)'
_computing_structure_solution 'SHELXS-86 (Sheldrick, 1986)'
_diffrn_ambient_temperature 293(2)
_diffrn_detector 'scintillation LiI'
_diffrn_detector_dtime 1.195
_diffrn_measured_fraction_theta_full 0.998
_diffrn_measured_fraction_theta_max 0.998
_diffrn_measurement_device '\k-geometry diffractometer'
_diffrn_measurement_device_type 'Enraf Nonius CAD4'
_diffrn_measurement_method 'non-profiled omega scans'
_diffrn_orient_matrix_type
;
  x-axis points to radiation source
  the matrix is specified in reciprocal space
;
_diffrn_orient_matrix_UB_11 -0.099108
_diffrn_orient_matrix_UB_12 0.020098
_diffrn_orient_matrix_UB_13 -0.01349
_diffrn_orient_matrix_UB_21 0.033349
_diffrn_orient_matrix_UB_22 0.061805
_diffrn_orient_matrix_UB_23 0.030223
_diffrn_orient_matrix_UB_31 -0.003764
_diffrn_orient_matrix_UB_32 0.018623
_diffrn_orient_matrix_UB_33 -0.085588
_diffrn_radiation_monochromator graphite
_diffrn_radiation_probe x-ray
_diffrn_radiation_type MoK\a
_diffrn_radiation_wavelength 0.71073
_diffrn_reflns_av_unetI/netI 0.0248
_diffrn_reflns_limit_h_max 12
_diffrn_reflns_limit_h_min -13
_diffrn_reflns_limit_k_max 19
_diffrn_reflns_limit_k_min 0
_diffrn_reflns_limit_l_max 14
_diffrn_reflns_limit_l_min 0
_diffrn_reflns_number 3843
_diffrn_reflns_theta_full 27.96
_diffrn_reflns_theta_max 27.96
_diffrn_reflns_theta_min 2.32
_diffrn_source 'Enraf Nonius FR590'
_diffrn_standards_decay_% 0
_diffrn_standards_interval_time 60
_diffrn_standards_number 2
_exptl_absorpt_coefficient_mu 1.064
_exptl_absorpt_correction_T_max 0.6969
_exptl_absorpt_correction_T_min 0.6541
_exptl_absorpt_correction_type refdelf
_exptl_absorpt_process_details
;
        Walker, N. & Stuart, D (1983) Acta. Cryst. A39, 158-166
;
_exptl_crystal_colour black
_exptl_crystal_density_diffrn 1.287
_exptl_crystal_density_method 'not measured'
_exptl_crystal_description prism
_exptl_crystal_F_000 664
_exptl_crystal_size_max 0.41
_exptl_crystal_size_mid 0.37
_exptl_crystal_size_min 0.34
_refine_diff_density_max 0.424
_refine_diff_density_min -0.394
_refine_diff_density_rms 0.064
_refine_ls_extinction_method none
_refine_ls_goodness_of_fit_ref 1.072
_refine_ls_hydrogen_treatment constr
_refine_ls_matrix_type full
_refine_ls_number_parameters 188
_refine_ls_number_reflns 3843
_refine_ls_number_restraints 0
_refine_ls_restrained_S_all 1.072
_refine_ls_R_factor_all 0.0549
_refine_ls_R_factor_gt 0.0425
_refine_ls_shift/su_max 0
_refine_ls_shift/su_mean 0
_refine_ls_structure_factor_coef Fsqd
_refine_ls_weighting_details 'calc w=1/[\s^2^(Fo^2^)+(0.0569P)^2^+0.8145P] where P=(Fo^2^+2Fc^2^)/3'
_refine_ls_weighting_scheme calc
_refine_ls_wR_factor_gt 0.1087
_refine_ls_wR_factor_ref 0.1135
_reflns_number_gt 3156
_reflns_number_total 3843
_reflns_threshold_expression >2sigma(I)
_cod_data_source_file ICA-2013-394-752-756-1.cif
_cod_data_source_block I
_cod_original_cell_volume 1603.6(12)
_cod_original_sg_symbol_H-M 'P 21/n'
_cod_database_code 1512833

loop_
_symmetry_equiv_pos_as_xyz
'x, y, z'
'-x+1/2, y+1/2, -z+1/2'
'-x, -y, -z'
'x-1/2, -y-1/2, z-1/2'

loop_
_atom_site_label
_atom_site_type_symbol
_atom_site_fract_x
_atom_site_fract_y
_atom_site_fract_z
_atom_site_U_iso_or_equiv
_atom_site_adp_type
_atom_site_occupancy
_atom_site_symmetry_multiplicity
_atom_site_calc_flag
_atom_site_refinement_flags
Fe1 Fe 0.95956(3) 0.13386(2) 0.19778(3) 0.03487(11) Uani 0.5 1 d P
Ni1 Ni 0.95956(3) 0.13386(2) 0.19778(3) 0.03487(11) Uani 0.5 1 d P
C1 C 0.8042(3) 0.12537(17) 0.0386(2) 0.0452(6) Uani 1 1 d .
H1 H 0.7703 0.1796 0.0002 0.054 Uiso 1 1 calc R
C1A C 0.9040(2) 0.06733(17) 0.0046(2) 0.0458(6) Uani 1 1 d .
C2 C 0.7652(3) 0.0872(2) 0.1399(3) 0.0498(6) Uani 1 1 d .
C3 C 0.8588(3) 0.01285(17) 0.1817(2) 0.0450(6) Uani 1 1 d .
H3 H 0.8666 -0.0196 0.2536 0.054 Uiso 1 1 calc R
C3A C 0.9384(2) -0.00408(18) 0.0964(2) 0.0458(6) Uani 1 1 d .
C4 C 1.0341(2) -0.07231(16) 0.0914(2) 0.0412(5) Uani 1 1 d .
C5 C 1.0558(3) 0.25797(17) 0.2079(2) 0.0429(5) Uani 1 1 d .
C6 C 1.0057(3) 0.24814(18) 0.3130(2) 0.0438(5) Uani 1 1 d .
C7 C 1.0698(3) 0.17022(19) 0.3771(2) 0.0452(6) Uani 1 1 d .
C8 C 1.1624(3) 0.13336(17) 0.3126(3) 0.0458(6) Uani 1 1 d .
C9 C 1.1557(3) 0.18854(19) 0.2095(2) 0.0456(6) Uani 1 1 d .
C10 C 1.0177(4) 0.3328(2) 0.1157(3) 0.0706(9) Uani 1 1 d .
H10A H 1.0659 0.387 0.1501 0.106 Uiso 1 1 calc R
H10B H 0.9186 0.3429 0.0946 0.106 Uiso 1 1 calc R
H10C H 1.0442 0.3164 0.0434 0.106 Uiso 1 1 calc R
C11 C 0.9070(4) 0.3115(3) 0.3512(3) 0.0720(9) Uani 1 1 d .
H11A H 0.8693 0.2821 0.4104 0.108 Uiso 1 1 calc R
H11B H 0.8322 0.3278 0.2807 0.108 Uiso 1 1 calc R
H11C H 0.9567 0.3649 0.3869 0.108 Uiso 1 1 calc R
C12 C 1.0533(4) 0.1368(2) 0.4975(3) 0.0710(10) Uani 1 1 d .
H12A H 1.1172 0.1684 0.5637 0.107 Uiso 1 1 calc R
H12B H 1.073 0.0731 0.5051 0.107 Uiso 1 1 calc R
H12C H 0.9591 0.1473 0.5006 0.107 Uiso 1 1 calc R
C13 C 1.2529(4) 0.0512(2) 0.3487(4) 0.0749(10) Uani 1 1 d .
H13A H 1.2644 0.0222 0.2764 0.112 Uiso 1 1 calc R
H13B H 1.2095 0.0099 0.3923 0.112 Uiso 1 1 calc R
H13C H 1.3428 0.0688 0.4006 0.112 Uiso 1 1 calc R
C14 C 1.2383(3) 0.1768(3) 0.1183(3) 0.0685(9) Uani 1 1 d .
H14A H 1.333 0.1959 0.1544 0.103 Uiso 1 1 calc R
H14B H 1.1974 0.2126 0.0468 0.103 Uiso 1 1 calc R
H14C H 1.2374 0.1142 0.0954 0.103 Uiso 1 1 calc R
C21 C 0.6445(3) 0.1150(3) 0.1851(4) 0.0797(12) Uani 1 1 d .
H21A H 0.5607 0.0865 0.1339 0.096 Uiso 1 1 calc R
H21B H 0.6325 0.1799 0.1745 0.096 Uiso 1 1 calc R
C22 C 0.6560(4) 0.0927(3) 0.3158(4) 0.0831(11) Uani 1 1 d .
H22A H 0.6565 0.0283 0.3257 0.125 Uiso 1 1 calc R
H22B H 0.5776 0.118 0.3382 0.125 Uiso 1 1 calc R
H22C H 0.7412 0.1175 0.3675 0.125 Uiso 1 1 calc R
C41 C 1.0645(3) -0.14862(19) 0.1836(3) 0.0557(7) Uani 1 1 d .
H41A H 0.9884 -0.1909 0.164 0.083 Uiso 1 1 calc R
H41B H 1.0753 -0.1247 0.2644 0.083 Uiso 1 1 calc R
H41C H 1.1492 -0.1787 0.181 0.083 Uiso 1 1 calc R

loop_
_atom_site_aniso_label
_atom_site_aniso_U_11
_atom_site_aniso_U_22
_atom_site_aniso_U_33
_atom_site_aniso_U_23
_atom_site_aniso_U_13
_atom_site_aniso_U_12
Fe1 0.04126(19) 0.03334(17) 0.02877(17) -0.00146(12) 0.00765(12) -0.00459(13)
Ni1 0.04126(19) 0.03334(17) 0.02877(17) -0.00146(12) 0.00765(12) -0.00459(13)
C1 0.0407(12) 0.0431(13) 0.0442(13) 0.0089(11) -0.0005(10) -0.0031(10)
C1A 0.0335(11) 0.0432(13) 0.0506(14) 0.0199(11) -0.0052(10) -0.0064(10)
C2 0.0336(12) 0.0557(16) 0.0566(16) 0.0138(13) 0.0069(11) -0.0056(11)
C3 0.0447(13) 0.0402(13) 0.0454(14) 0.0078(11) 0.0045(11) -0.0097(10)
C3A 0.0352(12) 0.0456(14) 0.0484(14) 0.0194(11) -0.0018(10) -0.0093(10)
C4 0.0344(11) 0.0395(12) 0.0447(13) 0.0154(10) 0.0027(10) -0.0011(9)
C5 0.0494(14) 0.0380(12) 0.0398(12) -0.0022(10) 0.0098(10) -0.0111(10)
C6 0.0490(13) 0.0430(13) 0.0398(13) -0.0064(10) 0.0130(10) -0.0016(11)
C7 0.0486(14) 0.0500(14) 0.0323(11) -0.0021(11) 0.0034(10) -0.0109(12)
C8 0.0402(12) 0.0438(13) 0.0460(14) -0.0108(11) -0.0003(10) -0.0035(10)
C9 0.0379(12) 0.0555(15) 0.0446(13) -0.0151(12) 0.0133(10) -0.0145(11)
C10 0.096(3) 0.0520(17) 0.0614(19) 0.0122(15) 0.0182(18) -0.0160(17)
C11 0.075(2) 0.076(2) 0.069(2) -0.0122(18) 0.0261(17) 0.0161(18)
C12 0.088(2) 0.081(2) 0.0386(15) 0.0083(15) 0.0080(15) -0.0176(19)
C13 0.0635(19) 0.0589(19) 0.082(2) -0.0167(17) -0.0136(17) 0.0137(15)
C14 0.0539(17) 0.094(2) 0.0645(19) -0.0311(19) 0.0274(15) -0.0213(17)
C21 0.0401(15) 0.101(3) 0.103(3) 0.041(2) 0.0277(17) 0.0088(16)
C22 0.071(2) 0.101(3) 0.090(3) 0.000(2) 0.043(2) -0.001(2)
C41 0.0594(17) 0.0487(15) 0.0526(16) 0.0212(13) 0.0052(13) 0.0018(12)

loop_
_atom_type_symbol
_atom_type_description
_atom_type_scat_dispersion_real
_atom_type_scat_dispersion_imag
_atom_type_scat_source
C C 0.0033 0.0016 'International Tables Vol C Tables 4.2.6.8 and 6.1.1.4'
H H 0 0 'International Tables Vol C Tables 4.2.6.8 and 6.1.1.4'
Fe Fe 0.3463 0.8444 'International Tables Vol C Tables 4.2.6.8 and 6.1.1.4'
Ni Ni 0.3393 1.1124 'International Tables Vol C Tables 4.2.6.8 and 6.1.1.4'

loop_
_geom_angle_atom_site_label_1
_geom_angle_atom_site_label_2
_geom_angle_atom_site_label_3
_geom_angle
_geom_angle_site_symmetry_1
C2 Fe1 C1 41.65(11) .
C2 Fe1 C3 41.75(11) .
C1 Fe1 C3 68.35(10) .
C2 Fe1 C5 136.36(11) .
C1 Fe1 C5 109.41(10) .
C3 Fe1 C5 177.75(10) .
C2 Fe1 C8 153.39(11) .
C1 Fe1 C8 157.81(12) .
C3 Fe1 C8 114.97(10) .
C5 Fe1 C8 67.18(10) .
C2 Fe1 C9 164.94(11) .
C1 Fe1 C9 123.36(11) .
C3 Fe1 C9 141.01(11) .
C5 Fe1 C9 40.27(10) .
C8 Fe1 C9 39.72(11) .
C2 Fe1 C7 127.55(12) .
C1 Fe1 C7 160.73(12) .
C3 Fe1 C7 115.14(11) .
C5 Fe1 C7 66.86(10) .
C8 Fe1 C7 40.21(11) .
C9 Fe1 C7 67.03(11) .
C2 Fe1 C6 120.56(12) .
C1 Fe1 C6 125.62(11) .
C3 Fe1 C6 141.07(11) .
C5 Fe1 C6 39.87(10) .
C8 Fe1 C6 66.89(10) .
C9 Fe1 C6 67.04(10) .
C7 Fe1 C6 39.38(10) .
C2 Fe1 C3A 65.47(11) .
C1 Fe1 C3A 64.10(10) .
C3 Fe1 C3A 37.66(10) .
C5 Fe1 C3A 141.97(10) .
C8 Fe1 C3A 104.24(9) .
C9 Fe1 C3A 109.11(10) .
C7 Fe1 C3A 131.07(10) .
C6 Fe1 C3A 170.25(9) .
C2 Fe1 C1A 65.56(11) .
C1 Fe1 C1A 37.98(10) .
C3 Fe1 C1A 63.96(10) .
C5 Fe1 C1A 114.53(9) .
C8 Fe1 C1A 121.68(11) .
C9 Fe1 C1A 101.41(10) .
C7 Fe1 C1A 161.29(10) .
C6 Fe1 C1A 151.38(9) .
C3A Fe1 C1A 36.52(8) .
C2 C1 C1A 109.9(2) .
C2 C1 Fe1 67.56(15) .
C1A C1 Fe1 82.19(15) .
C4 C1A C1 131.5(2) 3_755
C4 C1A C3A 122.0(2) 3_755
C1 C1A C3A 106.4(2) .
C4 C1A Fe1 132.32(18) 3_755
C1 C1A Fe1 59.82(15) .
C3A C1A Fe1 71.65(16) .
C1 C2 C3 105.9(2) .
C1 C2 C21 126.4(3) .
C3 C2 C21 127.6(3) .
C1 C2 Fe1 70.79(15) .
C3 C2 Fe1 70.97(14) .
C21 C2 Fe1 126.5(3) .
C3A C3 C2 109.9(2) .
C3A C3 Fe1 82.12(15) .
C2 C3 Fe1 67.27(14) .
C4 C3A C3 131.6(2) .
C4 C3A C1A 121.4(2) .
C3 C3A C1A 107.0(2) .
C4 C3A Fe1 133.20(17) .
C3 C3A Fe1 60.22(14) .
C1A C3A Fe1 71.82(16) .
C1A C4 C3A 116.5(2) 3_755
C1A C4 C41 122.2(2) 3_755
C3A C4 C41 121.2(2) .
C6 C5 C9 108.7(2) .
C6 C5 C10 125.6(3) .
C9 C5 C10 125.6(3) .
C6 C5 Fe1 71.92(14) .
C9 C5 Fe1 70.73(14) .
C10 C5 Fe1 126.6(2) .
C7 C6 C5 107.5(2) .
C7 C6 C11 126.5(3) .
C5 C6 C11 125.9(3) .
C7 C6 Fe1 69.83(15) .
C5 C6 Fe1 68.21(14) .
C11 C6 Fe1 129.1(2) .
C6 C7 C8 108.0(2) .
C6 C7 C12 125.9(3) .
C8 C7 C12 125.9(3) .
C6 C7 Fe1 70.79(14) .
C8 C7 Fe1 69.16(14) .
C12 C7 Fe1 129.6(2) .
C9 C8 C7 108.3(2) .
C9 C8 C13 125.5(3) .
C7 C8 C13 126.2(3) .
C9 C8 Fe1 70.38(15) .
C7 C8 Fe1 70.64(15) .
C13 C8 Fe1 125.40(19) .
C8 C9 C5 107.4(2) .
C8 C9 C14 126.5(3) .
C5 C9 C14 126.1(3) .
C8 C9 Fe1 69.90(15) .
C5 C9 Fe1 68.99(14) .
C14 C9 Fe1 126.47(19) .
C2 C21 C22 115.8(3) .

loop_
_geom_bond_atom_site_label_1
_geom_bond_atom_site_label_2
_geom_bond_distance
_geom_bond_site_symmetry_2
Fe1 C2 1.985(3) .
Fe1 C1 2.029(3) .
Fe1 C3 2.035(2) .
Fe1 C5 2.059(2) .
Fe1 C8 2.076(3) .
Fe1 C9 2.082(2) .
Fe1 C7 2.095(3) .
Fe1 C6 2.108(3) .
Fe1 C3A 2.322(3) .
Fe1 C1A 2.325(3) .
C1 C2 1.427(4) .
C1 C1A 1.444(4) .
C1A C4 1.394(4) 3_755
C1A C3A 1.456(3) .
C2 C3 1.433(4) .
C2 C21 1.489(4) .
C3 C3A 1.433(4) .
C3A C4 1.400(4) .
C4 C1A 1.394(4) 3_755
C4 C41 1.511(3) .
C5 C6 1.421(3) .
C5 C9 1.426(4) .
C5 C10 1.497(4) .
C6 C7 1.416(4) .
C6 C11 1.505(4) .
C7 C8 1.434(4) .
C7 C12 1.505(4) .
C8 C9 1.412(4) .
C8 C13 1.501(4) .
C9 C14 1.499(4) .
C21 C22 1.491(5) .

loop_
_geom_torsion_atom_site_label_1
_geom_torsion_atom_site_label_2
_geom_torsion_atom_site_label_3
_geom_torsion_atom_site_label_4
_geom_torsion
_geom_torsion_site_symmetry_1
_geom_torsion_site_symmetry_4
C3 Fe1 C1 C2 40.40(17) . .
C5 Fe1 C1 C2 -139.32(17) . .
C8 Fe1 C1 C2 143.7(3) . .
C9 Fe1 C1 C2 178.12(16) . .
C7 Fe1 C1 C2 -64.1(4) . .
C6 Fe1 C1 C2 -97.79(19) . .
C3A Fe1 C1 C2 81.45(18) . .
C1A Fe1 C1 C2 115.4(2) . .
C2 Fe1 C1 C1A -115.4(2) . .
C3 Fe1 C1 C1A -74.98(16) . .
C5 Fe1 C1 C1A 105.30(15) . .
C8 Fe1 C1 C1A 28.3(3) . .
C9 Fe1 C1 C1A 62.74(18) . .
C7 Fe1 C1 C1A -179.4(3) . .
C6 Fe1 C1 C1A 146.83(14) . .
C3A Fe1 C1 C1A -33.93(13) . .
C2 C1 C1A C4 175.7(3) . 3_755
Fe1 C1 C1A C4 -121.7(3) . 3_755
C2 C1 C1A C3A -6.1(3) . .
Fe1 C1 C1A C3A 56.59(18) . .
C2 C1 C1A Fe1 -62.65(18) . .
C2 Fe1 C1A C4 161.8(3) . 3_755
C1 Fe1 C1A C4 120.5(3) . 3_755
C3 Fe1 C1A C4 -151.8(3) . 3_755
C5 Fe1 C1A C4 30.0(3) . 3_755
C8 Fe1 C1A C4 -47.3(3) . 3_755
C9 Fe1 C1A C4 -10.2(3) . 3_755
C7 Fe1 C1A C4 -60.0(4) . 3_755
C6 Fe1 C1A C4 52.3(3) . 3_755
C3A Fe1 C1A C4 -117.0(3) . 3_755
C2 Fe1 C1A C1 41.26(16) . .
C3 Fe1 C1A C1 87.63(17) . .
C5 Fe1 C1A C1 -90.53(17) . .
C8 Fe1 C1A C1 -167.86(16) . .
C9 Fe1 C1A C1 -130.76(16) . .
C7 Fe1 C1A C1 179.4(3) . .
C6 Fe1 C1A C1 -68.2(2) . .
C3A Fe1 C1A C1 122.5(2) . .
C2 Fe1 C1A C3A -81.22(16) . .
C1 Fe1 C1A C3A -122.5(2) . .
C3 Fe1 C1A C3A -34.85(14) . .
C5 Fe1 C1A C3A 146.99(14) . .
C8 Fe1 C1A C3A 69.66(17) . .
C9 Fe1 C1A C3A 106.77(15) . .
C7 Fe1 C1A C3A 56.9(3) . .
C6 Fe1 C1A C3A 169.33(18) . .
C1A C1 C2 C3 9.4(3) . .
Fe1 C1 C2 C3 -62.75(17) . .
C1A C1 C2 C21 -166.1(3) . .
Fe1 C1 C2 C21 121.7(3) . .
C1A C1 C2 Fe1 72.19(19) . .
C3 Fe1 C2 C1 -115.2(2) . .
C5 Fe1 C2 C1 63.0(2) . .
C8 Fe1 C2 C1 -150.0(2) . .
C9 Fe1 C2 C1 -6.1(5) . .
C7 Fe1 C2 C1 158.01(16) . .
C6 Fe1 C2 C1 110.72(18) . .
C3A Fe1 C2 C1 -77.92(17) . .
C1A Fe1 C2 C1 -37.64(15) . .
C1 Fe1 C2 C3 115.2(2) . .
C5 Fe1 C2 C3 178.20(15) . .
C8 Fe1 C2 C3 -34.8(3) . .
C9 Fe1 C2 C3 109.2(4) . .
C7 Fe1 C2 C3 -86.8(2) . .
C6 Fe1 C2 C3 -134.05(17) . .
C3A Fe1 C2 C3 37.31(15) . .
C1A Fe1 C2 C3 77.59(17) . .
C1 Fe1 C2 C21 -121.6(3) . .
C3 Fe1 C2 C21 123.2(3) . .
C5 Fe1 C2 C21 -58.6(3) . .
C8 Fe1 C2 C21 88.4(4) . .
C9 Fe1 C2 C21 -127.6(4) . .
C7 Fe1 C2 C21 36.4(3) . .
C6 Fe1 C2 C21 -10.9(3) . .
C3A Fe1 C2 C21 160.5(3) . .
C1A Fe1 C2 C21 -159.2(3) . .
C1 C2 C3 C3A -9.3(3) . .
C21 C2 C3 C3A 166.2(3) . .
Fe1 C2 C3 C3A -71.94(18) . .
C1 C2 C3 Fe1 62.63(18) . .
C21 C2 C3 Fe1 -121.9(4) . .
C2 Fe1 C3 C3A 115.5(2) . .
C1 Fe1 C3 C3A 75.24(16) . .
C5 Fe1 C3 C3A 82(3) . .
C8 Fe1 C3 C3A -80.84(17) . .
C9 Fe1 C3 C3A -41.5(2) . .
C7 Fe1 C3 C3A -125.44(15) . .
C6 Fe1 C3 C3A -164.37(15) . .
C1A Fe1 C3 C3A 33.82(13) . .
C1 Fe1 C3 C2 -40.30(17) . .
C5 Fe1 C3 C2 -33(3) . .
C8 Fe1 C3 C2 163.62(17) . .
C9 Fe1 C3 C2 -157.03(18) . .
C7 Fe1 C3 C2 119.03(18) . .
C6 Fe1 C3 C2 80.1(2) . .
C3A Fe1 C3 C2 -115.5(2) . .
C1A Fe1 C3 C2 -81.71(17) . .
C2 C3 C3A C4 -174.6(3) . .
Fe1 C3 C3A C4 123.1(3) . .
C2 C3 C3A C1A 5.7(3) . .
Fe1 C3 C3A C1A -56.59(18) . .
C2 C3 C3A Fe1 62.29(18) . .
C4 C1A C3A C4 -1.1(4) 3_755 .
C1 C1A C3A C4 -179.6(2) . .
Fe1 C1A C3A C4 -130.1(2) . .
C4 C1A C3A C3 178.7(2) 3_755 .
C1 C1A C3A C3 0.2(3) . .
Fe1 C1A C3A C3 49.69(16) . .
C4 C1A C3A Fe1 129.0(2) 3_755 .
C1 C1A C3A Fe1 -49.49(17) . .
C2 Fe1 C3A C4 -162.1(3) . .
C1 Fe1 C3A C4 151.6(3) . .
C3 Fe1 C3A C4 -120.8(3) . .
C5 Fe1 C3A C4 62.8(3) . .
C8 Fe1 C3A C4 -8.2(3) . .
C9 Fe1 C3A C4 33.0(3) . .
C7 Fe1 C3A C4 -42.7(3) . .
C6 Fe1 C3A C4 -32.0(7) . .
C1A Fe1 C3A C4 116.4(3) . .
C2 Fe1 C3A C3 -41.34(16) . .
C1 Fe1 C3A C3 -87.59(17) . .
C5 Fe1 C3A C3 -176.38(16) . .
C8 Fe1 C3A C3 112.58(16) . .
C9 Fe1 C3A C3 153.82(15) . .
C7 Fe1 C3A C3 78.06(19) . .
C6 Fe1 C3A C3 88.8(6) . .
C1A Fe1 C3A C3 -122.8(2) . .
C2 Fe1 C3A C1A 81.50(16) . .
C1 Fe1 C3A C1A 35.25(15) . .
C3 Fe1 C3A C1A 122.8(2) . .
C5 Fe1 C3A C1A -53.6(2) . .
C8 Fe1 C3A C1A -124.59(16) . .
C9 Fe1 C3A C1A -83.35(16) . .
C7 Fe1 C3A C1A -159.11(15) . .
C6 Fe1 C3A C1A -148.4(5) . .
C3 C3A C4 C1A -178.7(2) . 3_755
C1A C3A C4 C1A 1.0(4) . 3_755
Fe1 C3A C4 C1A -93.1(3) . 3_755
C3 C3A C4 C41 3.1(4) . .
C1A C3A C4 C41 -177.2(2) . .
Fe1 C3A C4 C41 88.7(3) . .
C2 Fe1 C5 C6 83.9(2) . .
C1 Fe1 C5 C6 122.77(16) . .
C3 Fe1 C5 C6 116(3) . .
C8 Fe1 C5 C6 -80.76(17) . .
C9 Fe1 C5 C6 -118.2(2) . .
C7 Fe1 C5 C6 -36.91(15) . .
C3A Fe1 C5 C6 -164.74(15) . .
C1A Fe1 C5 C6 163.50(14) . .
C2 Fe1 C5 C9 -157.95(17) . .
C1 Fe1 C5 C9 -119.07(17) . .
C3 Fe1 C5 C9 -126(3) . .
C8 Fe1 C5 C9 37.40(15) . .
C7 Fe1 C5 C9 81.24(17) . .
C6 Fe1 C5 C9 118.2(2) . .
C3A Fe1 C5 C9 -46.6(2) . .
C1A Fe1 C5 C9 -78.34(17) . .
C2 Fe1 C5 C10 -37.4(3) . .
C1 Fe1 C5 C10 1.5(3) . .
C3 Fe1 C5 C10 -5(3) . .
C8 Fe1 C5 C10 157.9(3) . .
C9 Fe1 C5 C10 120.5(3) . .
C7 Fe1 C5 C10 -158.2(3) . .
C6 Fe1 C5 C10 -121.3(3) . .
C3A Fe1 C5 C10 73.9(3) . .
C1A Fe1 C5 C10 42.2(3) . .
C9 C5 C6 C7 -2.5(3) . .
C10 C5 C6 C7 -178.5(3) . .
Fe1 C5 C6 C7 58.96(18) . .
C9 C5 C6 C11 175.2(3) . .
C10 C5 C6 C11 -0.7(4) . .
Fe1 C5 C6 C11 -123.3(3) . .
C9 C5 C6 Fe1 -61.50(17) . .
C10 C5 C6 Fe1 122.6(3) . .
C2 Fe1 C6 C7 113.34(17) . .
C1 Fe1 C6 C7 163.21(16) . .
C3 Fe1 C6 C7 63.7(2) . .
C5 Fe1 C6 C7 -119.5(2) . .
C8 Fe1 C6 C7 -37.93(16) . .
C9 Fe1 C6 C7 -81.25(17) . .
C3A Fe1 C6 C7 -12.7(6) . .
C1A Fe1 C6 C7 -152.13(19) . .
C2 Fe1 C6 C5 -127.17(16) . .
C1 Fe1 C6 C5 -77.30(19) . .
C3 Fe1 C6 C5 -176.78(16) . .
C8 Fe1 C6 C5 81.56(17) . .
C9 Fe1 C6 C5 38.24(16) . .
C7 Fe1 C6 C5 119.5(2) . .
C3A Fe1 C6 C5 106.7(6) . .
C1A Fe1 C6 C5 -32.6(3) . .
C2 Fe1 C6 C11 -7.9(3) . .
C1 Fe1 C6 C11 42.0(3) . .
C3 Fe1 C6 C11 -57.5(3) . .
C5 Fe1 C6 C11 119.3(3) . .
C8 Fe1 C6 C11 -159.2(3) . .
C9 Fe1 C6 C11 157.5(3) . .
C7 Fe1 C6 C11 -121.2(3) . .
C3A Fe1 C6 C11 -134.0(5) . .
C1A Fe1 C6 C11 86.6(3) . .
C5 C6 C7 C8 1.4(3) . .
C11 C6 C7 C8 -176.3(3) . .
Fe1 C6 C7 C8 59.38(17) . .
C5 C6 C7 C12 176.5(3) . .
C11 C6 C7 C12 -1.2(5) . .
Fe1 C6 C7 C12 -125.5(3) . .
C5 C6 C7 Fe1 -57.95(17) . .
C11 C6 C7 Fe1 124.3(3) . .
C2 Fe1 C7 C6 -94.26(19) . .
C1 Fe1 C7 C6 -45.3(4) . .
C3 Fe1 C7 C6 -141.51(16) . .
C5 Fe1 C7 C6 37.36(15) . .
C8 Fe1 C7 C6 118.9(2) . .
C9 Fe1 C7 C6 81.30(17) . .
C3A Fe1 C7 C6 177.16(14) . .
C1A Fe1 C7 C6 135.7(3) . .
C2 Fe1 C7 C8 146.88(17) . .
C1 Fe1 C7 C8 -164.2(3) . .
C3 Fe1 C7 C8 99.63(17) . .
C5 Fe1 C7 C8 -81.50(17) . .
C9 Fe1 C7 C8 -37.56(16) . .
C6 Fe1 C7 C8 -118.9(2) . .
C3A Fe1 C7 C8 58.3(2) . .
C1A Fe1 C7 C8 16.9(4) . .
C2 Fe1 C7 C12 26.9(4) . .
C1 Fe1 C7 C12 75.9(4) . .
C3 Fe1 C7 C12 -20.3(3) . .
C5 Fe1 C7 C12 158.6(3) . .
C8 Fe1 C7 C12 -119.9(4) . .
C9 Fe1 C7 C12 -157.5(3) . .
C6 Fe1 C7 C12 121.2(4) . .
C3A Fe1 C7 C12 -61.6(3) . .
C1A Fe1 C7 C12 -103.1(4) . .
C6 C7 C8 C9 0.2(3) . .
C12 C7 C8 C9 -174.9(3) . .
Fe1 C7 C8 C9 60.61(17) . .
C6 C7 C8 C13 179.4(3) . .
C12 C7 C8 C13 4.2(4) . .
Fe1 C7 C8 C13 -120.2(3) . .
C6 C7 C8 Fe1 -60.40(18) . .
C12 C7 C8 Fe1 124.5(3) . .
C2 Fe1 C8 C9 166.2(2) . .
C1 Fe1 C8 C9 47.7(3) . .
C3 Fe1 C8 C9 141.37(16) . .
C5 Fe1 C8 C9 -37.91(15) . .
C7 Fe1 C8 C9 -118.6(2) . .
C6 Fe1 C8 C9 -81.38(16) . .
C3A Fe1 C8 C9 102.88(16) . .
C1A Fe1 C8 C9 67.73(17) . .
C2 Fe1 C8 C7 -75.3(3) . .
C1 Fe1 C8 C7 166.2(2) . .
C3 Fe1 C8 C7 -100.08(17) . .
C5 Fe1 C8 C7 80.64(16) . .
C9 Fe1 C8 C7 118.6(2) . .
C6 Fe1 C8 C7 37.17(15) . .
C3A Fe1 C8 C7 -138.57(15) . .
C1A Fe1 C8 C7 -173.72(14) . .
C2 Fe1 C8 C13 45.9(4) . .
C1 Fe1 C8 C13 -72.6(4) . .
C3 Fe1 C8 C13 21.1(3) . .
C5 Fe1 C8 C13 -158.2(3) . .
C9 Fe1 C8 C13 -120.2(3) . .
C7 Fe1 C8 C13 121.2(4) . .
C6 Fe1 C8 C13 158.4(3) . .
C3A Fe1 C8 C13 -17.4(3) . .
C1A Fe1 C8 C13 -52.5(3) . .
C7 C8 C9 C5 -1.8(3) . .
C13 C8 C9 C5 179.1(2) . .
Fe1 C8 C9 C5 59.01(16) . .
C7 C8 C9 C14 178.1(2) . .
C13 C8 C9 C14 -1.0(4) . .
Fe1 C8 C9 C14 -121.1(3) . .
C7 C8 C9 Fe1 -60.77(17) . .
C13 C8 C9 Fe1 120.1(3) . .
C6 C5 C9 C8 2.7(3) . .
C10 C5 C9 C8 178.6(3) . .
Fe1 C5 C9 C8 -59.58(17) . .
C6 C5 C9 C14 -177.2(2) . .
C10 C5 C9 C14 -1.3(4) . .
Fe1 C5 C9 C14 120.5(3) . .
C6 C5 C9 Fe1 62.25(17) . .
C10 C5 C9 Fe1 -121.8(3) . .
C2 Fe1 C9 C8 -155.6(4) . .
C1 Fe1 C9 C8 -160.47(15) . .
C3 Fe1 C9 C8 -64.1(2) . .
C5 Fe1 C9 C8 118.8(2) . .
C7 Fe1 C9 C8 38.02(16) . .
C6 Fe1 C9 C8 80.95(16) . .
C3A Fe1 C9 C8 -89.45(16) . .
C1A Fe1 C9 C8 -126.54(15) . .
C2 Fe1 C9 C5 85.5(5) . .
C1 Fe1 C9 C5 80.72(17) . .
C3 Fe1 C9 C5 177.10(16) . .
C8 Fe1 C9 C5 -118.8(2) . .
C7 Fe1 C9 C5 -80.80(16) . .
C6 Fe1 C9 C5 -37.87(14) . .
C3A Fe1 C9 C5 151.73(14) . .
C1A Fe1 C9 C5 114.64(15) . .
C2 Fe1 C9 C14 -34.5(6) . .
C1 Fe1 C9 C14 -39.3(3) . .
C3 Fe1 C9 C14 57.1(4) . .
C5 Fe1 C9 C14 -120.0(4) . .
C8 Fe1 C9 C14 121.2(4) . .
C7 Fe1 C9 C14 159.2(3) . .
C6 Fe1 C9 C14 -157.9(3) . .
C3A Fe1 C9 C14 31.7(3) . .
C1A Fe1 C9 C14 -5.4(3) . .
C1 C2 C21 C22 -156.9(3) . .
C3 C2 C21 C22 28.5(6) . .
Fe1 C2 C21 C22 -64.8(4) . .
